data_9009719
loop_
_publ_author_name
'Baudracco-Gritti C'
'Quartieri, S.'
'Vezzalini, G.'
'Permingeat, F.'
'Pillard, F.'
'Rinaldi, R.'

_publ_section_title
;
 Une wakefieldite-(Ce) non plombifere: nouvelles donnees sur
 l'espece minerale correspondant a l'orthovanadate de cerium
;
_journal_name_full 'Bulletin de Mineralogie'
_journal_page_first 657
_journal_page_last 663
_journal_volume 110
_journal_year 1987
_chemical_formula_sum 'As0.08 Ce0.52 La0.18 Nd0.15 O4 Pr0.05 Sm0.02 V0.92 Y0.07'
_chemical_name_mineral Wakefieldite-(Ce)
_space_group_IT_number 141
_symmetry_space_group_name_Hall '-I 4bd 2'
_symmetry_space_group_name_H-M 'I 41/a m d :2'
_cell_angle_alpha 90
_cell_angle_beta 90
_cell_angle_gamma 90
_cell_length_a 7.354
_cell_length_b 7.354
_cell_length_c 6.488
_cell_formula_units_Z 4
_cell_volume 350.880
_database_code_amcsd 0012088
_exptl_crystal_density_diffrn 4.782
_cod_original_sg_symbol_H-M 'I 41/a m d'
_cod_original_formula_sum 'Ce.52 La.18 Nd.15 Y.07 Pr.05 Sm.02 (V.92 As.08) O4'
_cod_database_code 9009719

loop_
_space_group_symop_operation_xyz
x,y,z
1/2+x,1/2+y,1/2+z
1/4-y,3/4-x,1/4+z
3/4-y,1/4-x,3/4+z
1/4+y,3/4+x,1/4-z
3/4+y,1/4+x,3/4-z
1/4+y,3/4-x,1/4-z
3/4+y,1/4-x,3/4-z
1/4-y,3/4+x,1/4+z
3/4-y,1/4+x,3/4+z
1/2+x,-y,1/2+z
+x,1/2-y,+z
1/2-x,y,1/2-z
-x,1/2+y,-z
1/2+x,y,1/2-z
+x,1/2+y,-z
1/2-x,-y,1/2+z
-x,1/2-y,+z
1/4+y,1/4+x,3/4+z
3/4+y,3/4+x,1/4+z
1/4-y,1/4-x,3/4-z
3/4-y,3/4-x,1/4-z
1/4-y,1/4+x,3/4-z
3/4-y,3/4+x,1/4-z
1/4+y,1/4-x,3/4+z
3/4+y,3/4-x,1/4+z
-x,y,z
1/2-x,1/2+y,1/2+z
x,-y,-z
1/2+x,1/2-y,1/2-z
-x,-y,-z
1/2-x,1/2-y,1/2-z

loop_
_atom_site_aniso_label
_atom_site_aniso_U_11
_atom_site_aniso_U_22
_atom_site_aniso_U_33
_atom_site_aniso_U_12
_atom_site_aniso_U_13
_atom_site_aniso_U_23
Ce 0.01120 0.01120 0.00590 0.00000 0.00000 0.00000
La 0.01120 0.01120 0.00590 0.00000 0.00000 0.00000
Nd 0.01120 0.01120 0.00590 0.00000 0.00000 0.00000
Y 0.01120 0.01120 0.00590 0.00000 0.00000 0.00000
Pr 0.01120 0.01120 0.00590 0.00000 0.00000 0.00000
Sm 0.01120 0.01120 0.00590 0.00000 0.00000 0.00000
V 0.01260 0.01260 0.00680 0.00000 0.00000 0.00000
As 0.01260 0.01260 0.00680 0.00000 0.00000 0.00000
O 0.02400 0.01500 0.01300 0.00000 0.00000 -0.00100

loop_
_atom_site_label
_atom_site_fract_x
_atom_site_fract_y
_atom_site_fract_z
_atom_site_occupancy
_atom_site_U_iso_or_equiv
Ce 0.00000 0.75000 0.12500 0.52000 0.00937
La 0.00000 0.75000 0.12500 0.18000 0.00937
Nd 0.00000 0.75000 0.12500 0.15000 0.00937
Y 0.00000 0.75000 0.12500 0.07000 0.00937
Pr 0.00000 0.75000 0.12500 0.05000 0.00937
Sm 0.00000 0.75000 0.12500 0.02000 0.00937
V 0.00000 0.75000 0.62500 0.92000 0.01064
As 0.00000 0.75000 0.62500 0.08000 0.01064
O 0.00000 0.07160 0.20670 1.00000 0.01735

loop_
_cod_related_entry_id
_cod_related_entry_database
_cod_related_entry_code
1 AMCSD 0012088
